data_4037349
loop_
_publ_author_name
'Gomes, Jos\'e'
'Daeppen, Christophe'
'Liffert, Raphael'
'Roesslein, Joel'
'Kaufmann, Elias'
'Heikinheimo, Annakaisa'
'Neuburger, Markus'
'Gademann, Karl'

_publ_section_title
;
 Formal Total Synthesis of (-)-Jiadifenolide and Synthetic Studies toward
 seco-Prezizaane-Type Sesquiterpenes.
;
_journal_issue 22
_journal_name_full 'The Journal of organic chemistry'
_journal_page_first 11017
_journal_page_last 11034
_journal_paper_doi 10.1021/acs.joc.6b02039
_journal_volume 81
_journal_year 2016
_chemical_absolute_configuration ad
_chemical_formula_moiety 'C17 H23 Cl1 O5'
_chemical_formula_sum 'C17 H23 Cl O5'
_chemical_formula_weight 342.82
_space_group_IT_number 4
_space_group_name_Hall 'P 2yb'
_space_group_name_H-M_alt 'P 1 21 1'
_symmetry_cell_setting monoclinic
_symmetry_space_group_name_Hall 'P 2yb'
_symmetry_space_group_name_H-M 'P 1 21 1'
_atom_sites_solution_hydrogens difmap
_atom_sites_solution_primary other
_cell_angle_alpha 90
_cell_angle_beta 110.456(4)
_cell_angle_gamma 90
_cell_formula_units_Z 2
_cell_length_a 10.6723(7)
_cell_length_b 7.1954(4)
_cell_length_c 11.9267(8)
_cell_measurement_reflns_used 4719
_cell_measurement_temperature 123
_cell_measurement_theta_max 69
_cell_measurement_theta_min 4
_cell_volume 858.11(10)
_computing_cell_refinement 'Apex2 (Bruker AXS, 2006)'
_computing_data_collection 'Apex2 (Bruker AXS, 2006)'
_computing_data_reduction 'Apex2 (Bruker AXS, 2006)'
_computing_molecular_graphics 'CAMERON (Watkin et al., 1996)'
_computing_publication_material 'CRYSTALS (Betteridge et al., 2003)'
_computing_structure_refinement 'CRYSTALS (Betteridge et al., 2003)'
_computing_structure_solution 'Superflip (Palatinus & Chapuis, 2007)'
_diffrn_ambient_temperature 123
_diffrn_measured_fraction_theta_full 0.993
_diffrn_measured_fraction_theta_max 0.968
_diffrn_measurement_device Area
_diffrn_measurement_device_type 'Bruker Kappa Apex2'
_diffrn_measurement_method '\f & \w scans'
_diffrn_radiation_monochromator graphite
_diffrn_radiation_type 'Cu K\a'
_diffrn_radiation_wavelength 1.54178
_diffrn_reflns_av_R_equivalents 0.030
_diffrn_reflns_limit_h_max 12
_diffrn_reflns_limit_h_min -11
_diffrn_reflns_limit_k_max 8
_diffrn_reflns_limit_k_min -8
_diffrn_reflns_limit_l_max 14
_diffrn_reflns_limit_l_min -13
_diffrn_reflns_number 6396
_diffrn_reflns_theta_full 66.500
_diffrn_reflns_theta_max 68.888
_diffrn_reflns_theta_min 4.422
_diffrn_standards_number 0
_exptl_absorpt_coefficient_mu 2.168
_exptl_absorpt_correction_T_max 0.96
_exptl_absorpt_correction_T_min 0.79
_exptl_absorpt_correction_type multi-scan
_exptl_absorpt_process_details 'SADABS (Siemens, 1996)'
_exptl_crystal_colour colourless
_exptl_crystal_density_diffrn 1.327
_exptl_crystal_density_method 'not measured'
_exptl_crystal_description block
_exptl_crystal_F_000 364
_exptl_crystal_recrystallization_method
; 
 
;
_exptl_crystal_size_max 0.140
_exptl_crystal_size_mid 0.110
_exptl_crystal_size_min 0.020
_refine_diff_density_max 0.49
_refine_diff_density_min -0.21
_refine_ls_abs_structure_details 'Flack (1983), 1339 Friedel-pairs'
_refine_ls_abs_structure_Flack 0.045(17)
_refine_ls_extinction_method None
_refine_ls_goodness_of_fit_ref 1.0949
_refine_ls_hydrogen_treatment constr
_refine_ls_matrix_type full
_refine_ls_number_parameters 209
_refine_ls_number_reflns 2628
_refine_ls_number_restraints 1
_refine_ls_R_factor_all 0.0441
_refine_ls_R_factor_gt 0.0413
_refine_ls_shift/su_max 0.0057219
_refine_ls_shift/su_mean 0.0003348
_refine_ls_structure_factor_coef F
_refine_ls_weighting_details
;
 Method, part 1, Chebychev polynomial, (Watkin, 1994, Prince, 1982) 
 [weight] = 1.0/[A~0~*T~0~(x)+A~1~*T~1~(x) ... +A~n-1~]*T~n-1~(x)] 
 where A~i~ are the Chebychev coefficients listed below and x= Fcalc/Fmax 
 Method = Robust Weighting (Prince, 1982) 
 W = [weight] * [1-(deltaF/6*sigmaF)^2^]^2^ 
 A~i~ are: 
 0.223 0.129 0.748E-01 
;
_refine_ls_weighting_scheme calc
_refine_ls_wR_factor_all 0.0487
_refine_ls_wR_factor_gt 0.0466
_refine_ls_wR_factor_ref 0.0461
_reflns_limit_h_max 12
_reflns_limit_h_min -12
_reflns_limit_k_max 8
_reflns_limit_k_min -8
_reflns_limit_l_max 14
_reflns_limit_l_min 0
_reflns_number_gt 2695
_reflns_number_total 2940
_reflns_threshold_expression I>2.0\s(I)
_oxford_diffrn_Wilson_B_factor 0.00
_oxford_diffrn_Wilson_scale 0.00
_oxford_refine_ls_r_factor_ref 0.0405
_oxford_refine_ls_scale 0.2931(6)
_oxford_reflns_number_all 2928
_oxford_reflns_threshold_expression_ref I>3.0\s(I)
_cod_data_source_file jo6b02039_si_002.cif
_cod_data_source_block 57
_cod_depositor_comments
;
The following automatic conversions were performed:

data item '_atom_sites_solution_primary' value 'Other' was changed to
'other' in accordance with the
/home/saulius/struct/COD-crude-data/automatic-downloads/DataCite-retrospective/ACS/depositions/lib/dictionaries/cif_core.dic
dictionary named 'cif_core.dic' version 2.4.2 last updated on
2011-04-26.

Automatic conversion script
Id: cif_fix_values 6909 2019-04-08 15:41:33Z antanas 
;
_cod_original_cell_volume 858.11(6)
_cod_original_sg_symbol_H-M 'P 21'
_cod_original_formula_sum 'C17 H23 Cl1 O5'
_cod_database_code 4037349

loop_
_symmetry_equiv_pos_as_xyz
x,y,z
-x,y+1/2,-z

loop_
_atom_site_label
_atom_site_type_symbol
_atom_site_fract_x
_atom_site_fract_y
_atom_site_fract_z
_atom_site_U_iso_or_equiv
_atom_site_occupancy
_atom_site_adp_type
_atom_site_refinement_flags_posn
Cl1 Cl 0.77477(7) 0.15131(12) 0.59315(6) 0.0278 1.0000 Uani .
C1 C 0.8014(3) 0.2856(4) 0.7270(2) 0.0232 1.0000 Uani .
C2 C 0.7026(3) 0.4485(4) 0.7109(2) 0.0224 1.0000 Uani .
C3 C 0.7738(3) 0.3368(4) 0.9090(2) 0.0258 1.0000 Uani .
C4 C 0.7690(3) 0.1739(4) 0.8258(2) 0.0217 1.0000 Uani .
C5 C 0.6277(3) 0.1034(4) 0.7695(2) 0.0211 1.0000 Uani .
C6 C 0.5836(3) -0.0699(3) 0.7569(2) 0.0212 1.0000 Uani .
C7 C 0.4351(3) -0.0808(4) 0.6929(2) 0.0241 1.0000 Uani .
C8 C 0.4031(3) 0.1101(3) 0.6309(2) 0.0233 1.0000 Uani .
C9 C 0.5140(2) 0.2428(4) 0.7129(2) 0.0174 1.0000 Uani .
C10 C 0.5579(3) 0.3958(4) 0.6456(2) 0.0213 1.0000 Uani .
C11 C 0.8652(3) 0.0167(4) 0.8885(3) 0.0306 1.0000 Uani .
C12 C 0.2590(3) 0.1736(4) 0.5989(2) 0.0295 1.0000 Uani .
C13 C 0.4586(3) 0.3315(4) 0.8031(2) 0.0184 1.0000 Uani .
C14 C 0.3999(3) 0.2766(4) 0.9738(3) 0.0283 1.0000 Uani .
C15 C 0.9466(3) 0.3513(4) 0.7626(3) 0.0295 1.0000 Uani .
C16 C 1.0876(4) 0.5887(6) 0.7381(5) 0.0638 1.0000 Uani .
C17 C 1.0758(5) 0.7615(7) 0.6740(6) 0.0856 1.0000 Uani .
H21 H 0.7278 0.5528 0.6705 0.0271 1.0000 Uiso R
H31 H 0.7213 0.3138 0.9575 0.0317 1.0000 Uiso R
H32 H 0.8657 0.3588 0.9614 0.0320 1.0000 Uiso R
H61 H 0.6381 -0.1714 0.7849 0.0256 1.0000 Uiso R
H71 H 0.4091 -0.1810 0.6354 0.0302 1.0000 Uiso R
H72 H 0.3896 -0.0941 0.7512 0.0299 1.0000 Uiso R
H81 H 0.4205 0.1034 0.5576 0.0290 1.0000 Uiso R
H101 H 0.5440 0.3519 0.5640 0.0272 1.0000 Uiso R
H102 H 0.5066 0.5053 0.6425 0.0248 1.0000 Uiso R
H111 H 0.8300 -0.0444 0.9435 0.0464 1.0000 Uiso R
H112 H 0.8709 -0.0713 0.8300 0.0467 1.0000 Uiso R
H113 H 0.9520 0.0636 0.9339 0.0468 1.0000 Uiso R
H121 H 0.2346 0.1797 0.6707 0.0450 1.0000 Uiso R
H122 H 0.2004 0.0922 0.5428 0.0455 1.0000 Uiso R
H123 H 0.2517 0.2968 0.5646 0.0456 1.0000 Uiso R
H141 H 0.4254 0.1931 1.0414 0.0441 1.0000 Uiso R
H142 H 0.3050 0.2731 0.9339 0.0450 1.0000 Uiso R
H143 H 0.4261 0.3992 0.9994 0.0450 1.0000 Uiso R
H161 H 1.1388 0.5018 0.7096 0.0802 1.0000 Uiso R
H162 H 1.1306 0.6119 0.8218 0.0809 1.0000 Uiso R
H171 H 1.1613 0.8183 0.6973 0.1369 1.0000 Uiso R
H172 H 1.0470 0.7382 0.5893 0.1372 1.0000 Uiso R
H173 H 1.0138 0.8443 0.6906 0.1373 1.0000 Uiso R
O1 O 0.72454(19) 0.4988(3) 0.83239(17) 0.0268 1.0000 Uani .
O2 O 0.40581(18) 0.4804(3) 0.79059(16) 0.0228 1.0000 Uani .
O3 O 0.46523(18) 0.2137(2) 0.89244(16) 0.0214 1.0000 Uani .
O4 O 1.0417(2) 0.2671(4) 0.8227(3) 0.0588 1.0000 Uani .
O5 O 0.9540(2) 0.5134(4) 0.7154(3) 0.0551 1.0000 Uani .

loop_
_atom_site_aniso_label
_atom_site_aniso_U_11
_atom_site_aniso_U_22
_atom_site_aniso_U_33
_atom_site_aniso_U_23
_atom_site_aniso_U_13
_atom_site_aniso_U_12
Cl1 0.0311(3) 0.0287(3) 0.0273(3) 0.0006(3) 0.0150(3) 0.0042(3)
C1 0.0233(14) 0.0214(13) 0.0235(13) 0.0026(10) 0.0063(11) 0.0028(11)
C2 0.0208(14) 0.0179(13) 0.0292(14) 0.0043(11) 0.0097(11) 0.0007(10)
C3 0.0180(13) 0.0315(15) 0.0235(13) 0.0014(12) 0.0020(10) -0.0003(11)
C4 0.0226(13) 0.0229(14) 0.0201(11) 0.0054(11) 0.0081(10) 0.0041(11)
C5 0.0283(14) 0.0224(14) 0.0166(12) 0.0043(9) 0.0130(10) 0.0085(10)
C6 0.0316(15) 0.0148(13) 0.0225(13) 0.0021(10) 0.0161(12) 0.0059(11)
C7 0.0323(15) 0.0184(13) 0.0219(13) -0.0016(11) 0.0097(12) -0.0046(11)
C8 0.0312(15) 0.0191(14) 0.0194(12) -0.0004(10) 0.0085(11) -0.0019(11)
C9 0.0163(13) 0.0205(13) 0.0154(11) 0.0030(10) 0.0056(10) 0.0047(10)
C10 0.0252(14) 0.0182(12) 0.0233(13) 0.0048(10) 0.0121(11) 0.0033(11)
C11 0.0228(14) 0.0317(15) 0.0345(16) 0.0101(13) 0.0067(12) 0.0089(13)
C12 0.0262(14) 0.0265(16) 0.0288(13) 0.0012(12) 0.0010(11) -0.0029(12)
C13 0.0154(12) 0.0195(13) 0.0189(12) -0.0017(10) 0.0041(9) -0.0024(10)
C14 0.0336(15) 0.0313(15) 0.0245(14) 0.0010(12) 0.0158(12) 0.0054(12)
C15 0.0209(15) 0.0318(16) 0.0380(16) -0.0004(13) 0.0132(13) 0.0034(12)
C16 0.0208(16) 0.053(2) 0.116(4) 0.020(2) 0.022(2) -0.0006(16)
C17 0.038(2) 0.071(3) 0.152(5) 0.028(3) 0.038(3) -0.009(2)
O1 0.0250(10) 0.0199(9) 0.0303(10) -0.0017(8) 0.0033(8) 0.0021(8)
O2 0.0240(10) 0.0187(10) 0.0281(10) 0.0013(8) 0.0121(8) 0.0044(8)
O3 0.0254(10) 0.0213(9) 0.0197(8) 0.0037(7) 0.0106(7) 0.0054(7)
O4 0.0181(11) 0.0690(18) 0.081(2) 0.0315(16) 0.0066(12) 0.0040(12)
O5 0.0219(11) 0.0439(14) 0.098(2) 0.0330(15) 0.0186(13) 0.0029(11)

loop_
_atom_type_symbol
_atom_type_scat_dispersion_real
_atom_type_scat_dispersion_imag
_atom_type_scat_Cromer_Mann_a1
_atom_type_scat_Cromer_Mann_b1
_atom_type_scat_Cromer_Mann_a2
_atom_type_scat_Cromer_Mann_b2
_atom_type_scat_Cromer_Mann_a3
_atom_type_scat_Cromer_Mann_b3
_atom_type_scat_Cromer_Mann_a4
_atom_type_scat_Cromer_Mann_b4
_atom_type_scat_Cromer_Mann_c
_atom_type_scat_source
C 0.0181 0.0091 2.3100 20.8439 1.0200 10.2075 1.5886 0.5687 0.8650 51.6512 0.2156 'International Tables Vol C 4.2.6.8 and 6.1.1.4'
H 0.0000 0.0000 0.4930 10.5109 0.3229 26.1257 0.1402 3.1424 0.0408 57.7998 0.0030 'International Tables Vol C 4.2.6.8 and 6.1.1.4'
O 0.0492 0.0322 3.0485 13.2771 2.2868 5.7011 1.5463 0.3239 0.8670 32.9089 0.2508 'International Tables Vol C 4.2.6.8 and 6.1.1.4'
Cl 0.3639 0.7018 11.4604 0.0104 7.1964 1.1662 6.2556 18.5194 1.6455 47.7784 -9.5574 'International Tables Vol C 4.2.6.8 and 6.1.1.4'

loop_
_geom_angle_atom_site_label_1
_geom_angle_atom_site_label_2
_geom_angle_atom_site_label_3
_geom_angle
_geom_angle_publ_flag
Cl1 C1 C2 114.07(18) yes
Cl1 C1 C4 112.63(18) yes
C2 C1 C4 99.4(2) yes
Cl1 C1 C15 104.00(19) yes
C2 C1 C15 112.4(2) yes
C4 C1 C15 114.8(2) yes
C1 C2 C10 113.8(2) yes
C1 C2 H21 110.5 no
C10 C2 H21 110.1 no
C1 C2 O1 101.7(2) yes
C10 C2 O1 111.2(2) yes
H21 C2 O1 109.2 no
C4 C3 H31 111.7 no
C4 C3 H32 109.9 no
H31 C3 H32 108.2 no
C4 C3 O1 106.5(2) yes
H31 C3 O1 111.1 no
H32 C3 O1 109.5 no
C3 C4 C1 97.4(2) yes
C3 C4 C5 110.5(2) yes
C1 C4 C5 106.7(2) yes
C3 C4 C11 112.7(2) yes
C1 C4 C11 117.4(2) yes
C5 C4 C11 111.3(2) yes
C4 C5 C6 128.9(2) yes
C4 C5 C9 119.3(2) yes
C6 C5 C9 111.7(2) yes
C5 C6 C7 112.2(2) yes
C5 C6 H61 123.5 no
C7 C6 H61 124.3 no
C6 C7 C8 102.4(2) yes
C6 C7 H71 112.9 no
C8 C7 H71 111.3 no
C6 C7 H72 109.9 no
C8 C7 H72 110.2 no
H71 C7 H72 109.9 no
C7 C8 C9 104.6(2) yes
C7 C8 C12 115.1(2) yes
C9 C8 C12 116.7(2) yes
C7 C8 H81 108.2 no
C9 C8 H81 104.8 no
C12 C8 H81 106.8 no
C5 C9 C8 100.6(2) yes
C5 C9 C10 111.1(2) yes
C8 C9 C10 114.4(2) yes
C5 C9 C13 113.70(19) yes
C8 C9 C13 107.4(2) yes
C10 C9 C13 109.4(2) yes
C9 C10 C2 110.7(2) yes
C9 C10 H101 108.7 no
C2 C10 H101 111.3 no
C9 C10 H102 109.7 no
C2 C10 H102 106.3 no
H101 C10 H102 110.0 no
C4 C11 H111 108.2 no
C4 C11 H112 109.5 no
H111 C11 H112 109.4 no
C4 C11 H113 111.4 no
H111 C11 H113 107.8 no
H112 C11 H113 110.4 no
C8 C12 H121 110.4 no
C8 C12 H122 110.6 no
H121 C12 H122 109.6 no
C8 C12 H123 107.8 no
H121 C12 H123 108.8 no
H122 C12 H123 109.5 no
C9 C13 O2 124.4(2) yes
C9 C13 O3 111.5(2) yes
O2 C13 O3 123.8(2) yes
H141 C14 H142 109.8 no
H141 C14 H143 110.2 no
H142 C14 H143 109.1 no
H141 C14 O3 107.7 no
H142 C14 O3 109.4 no
H143 C14 O3 110.6 no
C1 C15 O4 125.4(3) yes
C1 C15 O5 111.3(3) yes
O4 C15 O5 123.3(3) yes
C17 C16 H161 109.1 no
C17 C16 H162 108.9 no
H161 C16 H162 110.9 no
C17 C16 O5 108.8(3) yes
H161 C16 O5 109.3 no
H162 C16 O5 109.8 no
C16 C17 H171 108.6 no
C16 C17 H172 110.1 no
H171 C17 H172 107.8 no
C16 C17 H173 111.4 no
H171 C17 H173 109.4 no
H172 C17 H173 109.6 no
C3 O1 C2 109.1(2) yes
C14 O3 C13 115.4(2) yes
C16 O5 C15 116.9(3) yes

loop_
_geom_bond_atom_site_label_1
_geom_bond_atom_site_label_2
_geom_bond_distance
_geom_bond_publ_flag
Cl1 C1 1.802(3) yes
C1 C2 1.543(4) yes
C1 C4 1.562(4) yes
C1 C15 1.532(4) yes
C2 C10 1.515(4) yes
C2 H21 0.979 no
C2 O1 1.431(3) yes
C3 C4 1.525(4) yes
C3 H31 0.950 no
C3 H32 0.975 no
C3 O1 1.461(3) yes
C4 C5 1.508(4) yes
C4 C11 1.535(4) yes
C5 C6 1.323(4) yes
C5 C9 1.537(3) yes
C6 C7 1.502(4) yes
C6 H61 0.920 no
C7 C8 1.541(4) yes
C7 H71 0.967 no
C7 H72 0.983 no
C8 C9 1.569(4) yes
C8 C12 1.520(4) yes
C8 H81 0.957 no
C9 C10 1.529(4) yes
C9 C13 1.536(3) yes
C10 H101 0.984 no
C10 H102 0.953 no
C11 H111 0.969 no
C11 H112 0.959 no
C11 H113 0.957 no
C12 H121 0.979 no
C12 H122 0.943 no
C12 H123 0.968 no
C13 O2 1.195(3) yes
C13 O3 1.344(3) yes
C14 H141 0.966 no
C14 H142 0.958 no
C14 H143 0.944 no
C14 O3 1.450(3) yes
C15 O4 1.184(4) yes
C15 O5 1.309(4) yes
C16 C17 1.442(6) yes
C16 H161 0.966 no
C16 H162 0.956 no
C16 O5 1.460(4) yes
C17 H171 0.948 no
C17 H172 0.962 no
C17 H173 0.961 no

loop_
_geom_hbond_atom_site_label_D
_geom_hbond_atom_site_label_H
_geom_hbond_atom_site_label_A
_geom_hbond_site_symmetry_A
_geom_hbond_angle_DHA
_geom_hbond_distance_DH
_geom_hbond_distance_HA
_geom_hbond_distance_DA
_geom_hbond_publ_flag
C6 H61 O1 1_545 163.17(8) 0.920 2.538 3.429(4) yes
